data_4102544
loop_
_publ_author_name
'Douglas B. Grotjahn'
'John E. Kraus'
'Hani Amouri'
'Marie-Noelle Rager'
'Andrew L. Cooksy'
'Amy J. Arita'
'Sara A. Cortes-Llamas'
'Arthur A. Mallari'
'Antonio G. DiPasquale'
'Curtis E. Moore'
'Louise M. Liable-Sands'
'James D. Golen'
'Lev N. Zakharov'
'Arnold L. Rheingold'

_publ_section_title
;
 Multimodal Study of Secondary Interactions in Cp*Ir Complexes of
 Imidazolylphosphines Bearing an NH Group
;
_journal_name_full 'Journal of the American Chemical Society'
_journal_page_first 7919
_journal_page_last 7934
_journal_paper_doi 10.1021/ja906712g
_journal_volume 132
_journal_year 2010
_chemical_formula_sum 'C19 H32 Cl2 Ir N2 P'
_chemical_formula_weight 582.54
_chemical_name_common JK_009
_chemical_name_systematic
;
 ?
;
_space_group.centring_type I

_space_group_IT_number 15
_space_group.IT_number 15

_symmetry_cell_setting monoclinic
_symmetry_space_group_name_Hall '-I 2ya'
_symmetry_space_group_name_H-M 'I 1 2/a 1'
_atom_sites_solution_hydrogens geom
_atom_sites_solution_primary direct
_atom_sites_solution_secondary difmap
_audit_creation_method SHELXL-97
_cell_angle_alpha 90.00
_cell_angle_beta 94.9910(10)
_cell_angle_gamma 90.00
_cell_formula_units_Z 8
_cell_length_a 14.6820(12)
_cell_length_b 9.2970(7)
_cell_length_c 31.390(3)
_cell_measurement_reflns_used 5577
_cell_measurement_temperature 100(2)
_cell_measurement_theta_max 28.16
_cell_measurement_theta_min 2.61
_cell_volume 4268.4(6)
_computing_cell_refinement 'Bruker SMART'
_computing_data_collection 'Bruker SMART'
_computing_data_reduction 'Bruker SAINT'
_computing_molecular_graphics ORTEP-32
_computing_publication_material WinGX
_computing_structure_refinement SHELXL-97
_computing_structure_solution SIR-97
_diffrn_ambient_temperature 100(2)
_diffrn_measured_fraction_theta_full 1.000
_diffrn_measured_fraction_theta_max 0.942
_diffrn_measurement_device_type 'CCD area detector'
_diffrn_measurement_method 'omega scans'
_diffrn_radiation_monochromator graphite
_diffrn_radiation_source 'fine-focus sealed tube'
_diffrn_radiation_type MoK\a
_diffrn_radiation_wavelength 0.71069
_diffrn_reflns_av_R_equivalents 0.0290
_diffrn_reflns_av_sigmaI/netI 0.0278
_diffrn_reflns_limit_h_max 18
_diffrn_reflns_limit_h_min -18
_diffrn_reflns_limit_k_max 12
_diffrn_reflns_limit_k_min -12
_diffrn_reflns_limit_l_max 39
_diffrn_reflns_limit_l_min -41
_diffrn_reflns_number 17639
_diffrn_reflns_theta_full 25.00
_diffrn_reflns_theta_max 28.15
_diffrn_reflns_theta_min 2.29
_exptl_absorpt_coefficient_mu 6.587
_exptl_absorpt_correction_T_max 0.6556
_exptl_absorpt_correction_T_min 0.4382
_exptl_absorpt_correction_type multi-scan
_exptl_absorpt_process_details SADABS
_exptl_crystal_colour yellow
_exptl_crystal_density_diffrn 1.813
_exptl_crystal_density_method 'not measured'
_exptl_crystal_description plate
_exptl_crystal_F_000 2288
_exptl_crystal_size_max 0.15
_exptl_crystal_size_mid 0.15
_exptl_crystal_size_min 0.07
_refine_diff_density_max 1.279
_refine_diff_density_min -0.926
_refine_diff_density_rms 0.111
_refine_ls_extinction_method none
_refine_ls_goodness_of_fit_ref 1.050
_refine_ls_hydrogen_treatment constr
_refine_ls_matrix_type full
_refine_ls_number_parameters 235
_refine_ls_number_reflns 4926
_refine_ls_number_restraints 0
_refine_ls_restrained_S_all 1.050
_refine_ls_R_factor_all 0.0229
_refine_ls_R_factor_gt 0.0206
_refine_ls_shift/su_max 0.005
_refine_ls_shift/su_mean 0.000
_refine_ls_structure_factor_coef Fsqd
_refine_ls_weighting_details 'calc w=1/[\s^2^(Fo^2^)+(0.0230P)^2^+4.2469P] where P=(Fo^2^+2Fc^2^)/3'
_refine_ls_weighting_scheme calc
_refine_ls_wR_factor_gt 0.0474
_refine_ls_wR_factor_ref 0.0483
_reflns_number_gt 4586
_reflns_number_total 4926
_reflns_threshold_expression >2sigma(I)
_cod_data_source_file ja906712g_si_003.cif
_cod_data_source_block grot207
_cod_depositor_comments
;
The following automatic conversions were performed:

'_space_group.centring_type' value 'I centered' was replaced with the
value 'I' as specified in the replacement file
'/home/antanas/src/cod-tools/trunk/data/replacement-values/replacement_values.lst'.

Automatic conversion script
Id: cif_fix_values 5642 2017-10-24 12:04:52Z antanas 
;
_cod_database_code 4102544

loop_
_symmetry_equiv_pos_as_xyz
'x, y, z'
'-x+1/2, y, -z'
'x+1/2, y+1/2, z+1/2'
'-x+1, y+1/2, -z+1/2'
'-x, -y, -z'
'x-1/2, -y, z'
'-x+1/2, -y+1/2, -z+1/2'
'x, -y+1/2, z+1/2'

loop_
_atom_site_label
_atom_site_type_symbol
_atom_site_fract_x
_atom_site_fract_y
_atom_site_fract_z
_atom_site_U_iso_or_equiv
_atom_site_adp_type
_atom_site_occupancy
_atom_site_symmetry_multiplicity
_atom_site_calc_flag
_atom_site_refinement_flags
C1 C 0.84121(17) 0.0905(3) 0.96334(8) 0.0160(5) Uani 1 1 d .
C2 C 0.78662(17) 0.0793(3) 0.92239(8) 0.0159(5) Uani 1 1 d .
C3 C 0.76571(18) 0.2238(3) 0.90797(9) 0.0173(5) Uani 1 1 d .
C4 C 0.81350(19) 0.3218(3) 0.93751(10) 0.0185(6) Uani 1 1 d .
C5 C 0.85727(18) 0.2365(3) 0.97261(9) 0.0177(6) Uani 1 1 d .
C6 C 0.87452(18) -0.0377(3) 0.98924(8) 0.0181(6) Uani 1 1 d .
H6A H 0.9141 -0.0056 1.0142 0.027 Uiso 1 1 calc R
H6B H 0.9091 -0.1012 0.9716 0.027 Uiso 1 1 calc R
H6C H 0.8221 -0.0900 0.9988 0.027 Uiso 1 1 calc R
C7 C 0.74803(18) -0.0586(3) 0.90427(9) 0.0196(6) Uani 1 1 d .
H7A H 0.6985 -0.0909 0.9210 0.029 Uiso 1 1 calc R
H7B H 0.7962 -0.1318 0.9054 0.029 Uiso 1 1 calc R
H7C H 0.7240 -0.0435 0.8745 0.029 Uiso 1 1 calc R
C8 C 0.69875(19) 0.2662(3) 0.87148(9) 0.0235(6) Uani 1 1 d .
H8A H 0.6398 0.2892 0.8823 0.035 Uiso 1 1 calc R
H8B H 0.6908 0.1865 0.8511 0.035 Uiso 1 1 calc R
H8C H 0.7217 0.3508 0.8572 0.035 Uiso 1 1 calc R
C9 C 0.8066(2) 0.4823(3) 0.93663(10) 0.0266(7) Uani 1 1 d .
H9A H 0.7938 0.5149 0.9070 0.040 Uiso 1 1 calc R
H9B H 0.8645 0.5241 0.9487 0.040 Uiso 1 1 calc R
H9C H 0.7571 0.5131 0.9535 0.040 Uiso 1 1 calc R
C10 C 0.9090(2) 0.2985(3) 1.01149(9) 0.0222(6) Uani 1 1 d .
H10A H 0.9335 0.2203 1.0300 0.033 Uiso 1 1 calc R
H10B H 0.8679 0.3581 1.0270 0.033 Uiso 1 1 calc R
H10C H 0.9595 0.3577 1.0029 0.033 Uiso 1 1 calc R
C11 C 0.85575(18) 0.1681(3) 0.79707(9) 0.0140(5) Uani 1 1 d .
H11 H 0.7940 0.2076 0.8017 0.017 Uiso 1 1 calc R
C12 C 0.84710(19) 0.0053(3) 0.80147(9) 0.0179(5) Uani 1 1 d .
H12A H 0.7949 -0.0288 0.7826 0.027 Uiso 1 1 calc R
H12B H 0.8378 -0.0189 0.8312 0.027 Uiso 1 1 calc R
H12C H 0.9031 -0.0409 0.7935 0.027 Uiso 1 1 calc R
C13 C 0.8729(2) 0.2105(3) 0.75104(9) 0.0184(6) Uani 1 1 d .
H13A H 0.9334 0.1763 0.7447 0.028 Uiso 1 1 calc R
H13B H 0.8703 0.3154 0.7482 0.028 Uiso 1 1 calc R
H13C H 0.8260 0.1669 0.7310 0.028 Uiso 1 1 calc R
C14 C 1.05430(18) 0.2276(3) 0.82577(9) 0.0174(5) Uani 1 1 d .
H14 H 1.0940 0.2336 0.8532 0.021 Uiso 1 1 calc R
C15 C 1.07516(18) 0.0816(3) 0.80566(9) 0.0207(6) Uani 1 1 d .
H15A H 1.0440 0.0758 0.7768 0.031 Uiso 1 1 calc R
H15B H 1.0535 0.0038 0.8233 0.031 Uiso 1 1 calc R
H15C H 1.1413 0.0721 0.8041 0.031 Uiso 1 1 calc R
C16 C 1.0843(2) 0.3499(3) 0.79753(10) 0.0263(7) Uani 1 1 d .
H16A H 1.1481 0.3350 0.7916 0.040 Uiso 1 1 calc R
H16B H 1.0789 0.4418 0.8124 0.040 Uiso 1 1 calc R
H16C H 1.0453 0.3512 0.7706 0.040 Uiso 1 1 calc R
C17 C 0.90939(18) 0.4353(3) 0.83344(8) 0.0163(5) Uani 1 1 d .
C18 C 0.9172(2) 0.6675(3) 0.84692(11) 0.0241(6) Uani 1 1 d .
H18 H 0.9335 0.7586 0.8590 0.029 Uiso 1 1 calc R
C19 C 0.8552(2) 0.6403(3) 0.81319(11) 0.0255(6) Uani 1 1 d .
H19 H 0.8202 0.7118 0.7976 0.031 Uiso 1 1 calc R
N1 N 0.95102(16) 0.5362(2) 0.85974(8) 0.0211(5) Uani 1 1 d .
H1 H 0.9924 0.5199 0.8812 0.025 Uiso 1 1 calc R
N2 N 0.84983(16) 0.4950(2) 0.80466(8) 0.0197(5) Uani 1 1 d .
P1 P 0.93447(4) 0.24587(7) 0.83992(2) 0.01229(13) Uani 1 1 d .
Cl1 Cl 1.00649(4) -0.02141(7) 0.903474(19) 0.01541(13) Uani 1 1 d .
Cl2 Cl 1.04862(4) 0.32860(7) 0.92999(2) 0.01820(14) Uani 1 1 d .
Ir1 Ir 0.912079(6) 0.187291(10) 0.909899(3) 0.01173(4) Uani 1 1 d .

loop_
_atom_site_aniso_label
_atom_site_aniso_U_11
_atom_site_aniso_U_22
_atom_site_aniso_U_33
_atom_site_aniso_U_23
_atom_site_aniso_U_13
_atom_site_aniso_U_12
C1 0.0119(12) 0.0242(14) 0.0124(12) 0.0005(10) 0.0032(10) 0.0002(10)
C2 0.0106(12) 0.0236(14) 0.0139(12) 0.0005(11) 0.0034(10) -0.0017(10)
C3 0.0119(12) 0.0252(14) 0.0150(13) 0.0029(11) 0.0032(10) 0.0013(11)
C4 0.0124(13) 0.0217(14) 0.0219(15) -0.0004(11) 0.0051(11) 0.0042(10)
C5 0.0137(12) 0.0260(15) 0.0142(13) -0.0044(11) 0.0054(10) 0.0031(11)
C6 0.0153(13) 0.0242(14) 0.0149(13) 0.0028(11) 0.0011(10) -0.0018(11)
C7 0.0155(13) 0.0267(15) 0.0167(13) -0.0028(11) 0.0019(10) -0.0045(11)
C8 0.0137(13) 0.0356(17) 0.0217(15) 0.0068(13) 0.0034(11) 0.0055(13)
C9 0.0248(15) 0.0215(15) 0.0342(17) -0.0025(13) 0.0073(13) 0.0045(12)
C10 0.0223(15) 0.0258(15) 0.0184(14) -0.0057(11) 0.0010(12) 0.0000(12)
C11 0.0131(12) 0.0153(13) 0.0134(13) -0.0007(10) -0.0006(10) 0.0020(10)
C12 0.0212(13) 0.0165(13) 0.0160(13) -0.0026(11) 0.0015(11) -0.0024(11)
C13 0.0219(14) 0.0197(13) 0.0132(13) 0.0004(10) -0.0011(11) 0.0032(11)
C14 0.0121(12) 0.0247(14) 0.0156(13) 0.0028(11) 0.0027(10) 0.0002(11)
C15 0.0152(13) 0.0288(15) 0.0187(14) 0.0015(12) 0.0047(11) 0.0079(12)
C16 0.0220(15) 0.0294(16) 0.0292(17) 0.0067(13) 0.0109(13) -0.0018(13)
C17 0.0171(13) 0.0138(12) 0.0180(13) -0.0007(10) 0.0019(10) -0.0006(11)
C18 0.0270(16) 0.0123(13) 0.0333(18) -0.0018(12) 0.0036(13) -0.0010(11)
C19 0.0247(15) 0.0138(13) 0.0372(18) 0.0017(13) -0.0017(13) 0.0015(12)
N1 0.0229(12) 0.0168(12) 0.0230(13) -0.0010(9) -0.0022(10) -0.0024(10)
N2 0.0199(12) 0.0121(11) 0.0263(13) 0.0026(9) -0.0019(10) 0.0026(9)
P1 0.0120(3) 0.0118(3) 0.0129(3) 0.0014(3) 0.0003(2) 0.0002(3)
Cl1 0.0149(3) 0.0171(3) 0.0140(3) 0.0004(2) 0.0001(2) 0.0028(2)
Cl2 0.0146(3) 0.0211(3) 0.0184(3) -0.0023(2) -0.0014(3) -0.0029(2)
Ir1 0.00960(6) 0.01466(6) 0.01083(6) 0.00006(4) 0.00028(4) 0.00022(4)

loop_
_atom_type_symbol
_atom_type_description
_atom_type_scat_dispersion_real
_atom_type_scat_dispersion_imag
_atom_type_scat_source
C C 0.0033 0.0016 'International Tables Vol C Tables 4.2.6.8 and 6.1.1.4'
H H 0.0000 0.0000 'International Tables Vol C Tables 4.2.6.8 and 6.1.1.4'
N N 0.0061 0.0033 'International Tables Vol C Tables 4.2.6.8 and 6.1.1.4'
P P 0.1023 0.0942 'International Tables Vol C Tables 4.2.6.8 and 6.1.1.4'
Cl Cl 0.1484 0.1585 'International Tables Vol C Tables 4.2.6.8 and 6.1.1.4'
Ir Ir -1.4442 7.9887 'International Tables Vol C Tables 4.2.6.8 and 6.1.1.4'

loop_
_geom_angle_atom_site_label_1
_geom_angle_atom_site_label_2
_geom_angle_atom_site_label_3
_geom_angle
C5 C1 C2 108.7(2)
C5 C1 C6 127.9(2)
C2 C1 C6 123.3(2)
C5 C1 Ir1 71.70(15)
C2 C1 Ir1 67.90(14)
C6 C1 Ir1 125.07(18)
C3 C2 C1 107.2(2)
C3 C2 C7 128.0(2)
C1 C2 C7 123.9(2)
C3 C2 Ir1 70.88(15)
C1 C2 Ir1 73.46(15)
C7 C2 Ir1 129.04(18)
C4 C3 C2 108.0(2)
C4 C3 C8 125.3(3)
C2 C3 C8 126.4(3)
C4 C3 Ir1 69.81(15)
C2 C3 Ir1 70.28(14)
C8 C3 Ir1 130.20(19)
C3 C4 C5 107.5(2)
C3 C4 C9 126.3(3)
C5 C4 C9 125.5(3)
C3 C4 Ir1 71.31(15)
C5 C4 Ir1 73.80(15)
C9 C4 Ir1 128.3(2)
C1 C5 C4 108.3(2)
C1 C5 C10 127.3(3)
C4 C5 C10 124.4(3)
C1 C5 Ir1 71.73(14)
C4 C5 Ir1 67.40(15)
C10 C5 Ir1 126.91(19)
C1 C6 H6A 109.5
C1 C6 H6B 109.5
H6A C6 H6B 109.5
C1 C6 H6C 109.5
H6A C6 H6C 109.5
H6B C6 H6C 109.5
C2 C7 H7A 109.5
C2 C7 H7B 109.5
H7A C7 H7B 109.5
C2 C7 H7C 109.5
H7A C7 H7C 109.5
H7B C7 H7C 109.5
C3 C8 H8A 109.5
C3 C8 H8B 109.5
H8A C8 H8B 109.5
C3 C8 H8C 109.5
H8A C8 H8C 109.5
H8B C8 H8C 109.5
C4 C9 H9A 109.5
C4 C9 H9B 109.5
H9A C9 H9B 109.5
C4 C9 H9C 109.5
H9A C9 H9C 109.5
H9B C9 H9C 109.5
C5 C10 H10A 109.5
C5 C10 H10B 109.5
H10A C10 H10B 109.5
C5 C10 H10C 109.5
H10A C10 H10C 109.5
H10B C10 H10C 109.5
C12 C11 C13 111.1(2)
C12 C11 P1 112.01(18)
C13 C11 P1 116.16(19)
C12 C11 H11 105.5
C13 C11 H11 105.5
P1 C11 H11 105.5
C11 C12 H12A 109.5
C11 C12 H12B 109.5
H12A C12 H12B 109.5
C11 C12 H12C 109.5
H12A C12 H12C 109.5
H12B C12 H12C 109.5
C11 C13 H13A 109.5
C11 C13 H13B 109.5
H13A C13 H13B 109.5
C11 C13 H13C 109.5
H13A C13 H13C 109.5
H13B C13 H13C 109.5
C16 C14 C15 109.9(2)
C16 C14 P1 113.37(19)
C15 C14 P1 113.89(19)
C16 C14 H14 106.4
C15 C14 H14 106.4
P1 C14 H14 106.4
C14 C15 H15A 109.5
C14 C15 H15B 109.5
H15A C15 H15B 109.5
C14 C15 H15C 109.5
H15A C15 H15C 109.5
H15B C15 H15C 109.5
C14 C16 H16A 109.5
C14 C16 H16B 109.5
H16A C16 H16B 109.5
C14 C16 H16C 109.5
H16A C16 H16C 109.5
H16B C16 H16C 109.5
N2 C17 N1 111.1(2)
N2 C17 P1 127.0(2)
N1 C17 P1 121.9(2)
C19 C18 N1 105.4(2)
C19 C18 H18 127.3
N1 C18 H18 127.3
C18 C19 N2 110.9(3)
C18 C19 H19 124.5
N2 C19 H19 124.5
C17 N1 C18 107.8(2)
C17 N1 H1 126.1
C18 N1 H1 126.1
C17 N2 C19 104.8(2)
C17 P1 C11 101.03(12)
C17 P1 C14 104.48(13)
C11 P1 C14 109.63(13)
C17 P1 Ir1 106.97(9)
C11 P1 Ir1 117.94(9)
C14 P1 Ir1 114.88(9)
C4 Ir1 C2 65.38(11)
C4 Ir1 C3 38.88(11)
C2 Ir1 C3 38.85(10)
C4 Ir1 C5 38.80(10)
C2 Ir1 C5 63.80(10)
C3 Ir1 C5 64.01(10)
C4 Ir1 C1 63.82(10)
C2 Ir1 C1 38.64(9)
C3 Ir1 C1 63.91(10)
C5 Ir1 C1 36.57(10)
C4 Ir1 P1 113.68(8)
C2 Ir1 P1 118.34(7)
C3 Ir1 P1 99.13(7)
C5 Ir1 P1 151.45(8)
C1 Ir1 P1 156.88(7)
C4 Ir1 Cl1 156.39(8)
C2 Ir1 Cl1 98.46(7)
C3 Ir1 Cl1 134.46(8)
C5 Ir1 Cl1 119.55(8)
C1 Ir1 Cl1 92.72(7)
P1 Ir1 Cl1 88.84(2)
C4 Ir1 Cl2 98.61(8)
C2 Ir1 Cl2 153.99(7)
C3 Ir1 Cl2 135.56(8)
C5 Ir1 Cl2 90.73(7)
C1 Ir1 Cl2 116.68(7)
P1 Ir1 Cl2 86.39(2)
Cl1 Ir1 Cl2 89.39(2)

loop_
_geom_bond_atom_site_label_1
_geom_bond_atom_site_label_2
_geom_bond_distance
C1 C5 1.404(4)
C1 C2 1.458(4)
C1 C6 1.501(4)
C1 Ir1 2.238(3)
C2 C3 1.441(4)
C2 C7 1.494(4)
C2 Ir1 2.163(3)
C3 C4 1.439(4)
C3 C8 1.496(4)
C3 Ir1 2.171(3)
C4 C5 1.460(4)
C4 C9 1.496(4)
C4 Ir1 2.151(3)
C5 C10 1.496(4)
C5 Ir1 2.238(3)
C6 H6A 0.9800
C6 H6B 0.9800
C6 H6C 0.9800
C7 H7A 0.9800
C7 H7B 0.9800
C7 H7C 0.9800
C8 H8A 0.9800
C8 H8B 0.9800
C8 H8C 0.9800
C9 H9A 0.9800
C9 H9B 0.9800
C9 H9C 0.9800
C10 H10A 0.9800
C10 H10B 0.9800
C10 H10C 0.9800
C11 C12 1.526(4)
C11 C13 1.540(4)
C11 P1 1.843(3)
C11 H11 1.0000
C12 H12A 0.9800
C12 H12B 0.9800
C12 H12C 0.9800
C13 H13A 0.9800
C13 H13B 0.9800
C13 H13C 0.9800
C14 C16 1.530(4)
C14 C15 1.539(4)
C14 P1 1.860(3)
C14 H14 1.0000
C15 H15A 0.9800
C15 H15B 0.9800
C15 H15C 0.9800
C16 H16A 0.9800
C16 H16B 0.9800
C16 H16C 0.9800
C17 N2 1.323(3)
C17 N1 1.360(3)
C17 P1 1.807(3)
C18 C19 1.359(4)
C18 N1 1.365(4)
C18 H18 0.9500
C19 N2 1.378(4)
C19 H19 0.9500
N1 H1 0.8800
P1 Ir1 2.3140(7)
Cl1 Ir1 2.4032(6)
Cl2 Ir1 2.4336(7)
